data_4310446
loop_
_publ_author_name
'Michael Harmjanz'
'Ingmar M. Piglosiewicz'
'Brian L. Scott'
'Carol J. Burns'

_publ_contact_author_address
;
 Los Alamos National Laboratory, MS J514, Los Alamos NM 87544
;
_publ_contact_author_email mharm@lanl.gov
_publ_contact_author_name
;
 Michael Harmjanz, Ingmar M. Piglosiewicz, Brian, L. Scott, Carol J. Burns
;
_publ_section_title
;
 Generation of Spirotricyclic Site-Differentiated Cyclotriphosphazenes: A
 Solvent-Free Approach to Multidentate N/O Donor Ligand Systems
;
_journal_name_full 'Inorganic Chemistry'
_journal_page_first 642
_journal_page_last 650
_journal_paper_doi 10.1021/ic034990b
_journal_volume 43
_journal_year 2004
_chemical_formula_sum 'C24 H44 Cl4 N13 O2 P3 Pd2'
_chemical_formula_weight 994.23
_chemical_name_common compound_6
_space_group_IT_number 15
_symmetry_cell_setting monoclinic
_symmetry_space_group_name_Hall '-C 2yc'
_symmetry_space_group_name_H-M 'C 1 2/c 1'
_atom_sites_solution_hydrogens geom
_atom_sites_solution_primary direct
_atom_sites_solution_secondary difmap
_audit_creation_method SHELXL-97
_cell_angle_alpha 90.00
_cell_angle_beta 96.866(9)
_cell_angle_gamma 90.00
_cell_formula_units_Z 8
_cell_length_a 20.712(7)
_cell_length_b 10.281(3)
_cell_length_c 38.104(11)
_cell_measurement_temperature 203(2)
_cell_volume 8056(4)
_computing_cell_refinement 'Bruker SAINT 4.05'
_computing_data_collection 'Bruker SMART 4.210'
_computing_data_reduction 'Bruker SAINT 4.05'
_computing_molecular_graphics 'SHELXTL/NT 5.10'
_computing_publication_material 'SHELXTL/NT 5.10'
_computing_structure_refinement 'SHELXL-97 (Sheldrick, 1997)'
_computing_structure_solution 'SHELXS-97 (Sheldrick, 1990)'
_diffrn_ambient_temperature 203(2)
_diffrn_measured_fraction_theta_full 0.980
_diffrn_measured_fraction_theta_max 0.980
_diffrn_measurement_device_type 'Bruker P4/PC'
_diffrn_measurement_method '\f scans'
_diffrn_radiation_monochromator graphite
_diffrn_radiation_source 'fine-focus sealed tube'
_diffrn_radiation_type MoK\a
_diffrn_radiation_wavelength 0.71073
_diffrn_reflns_av_R_equivalents 0.0400
_diffrn_reflns_av_sigmaI/netI 0.0331
_diffrn_reflns_limit_h_max 24
_diffrn_reflns_limit_h_min -24
_diffrn_reflns_limit_k_max 12
_diffrn_reflns_limit_k_min -12
_diffrn_reflns_limit_l_max 43
_diffrn_reflns_limit_l_min -45
_diffrn_reflns_number 25211
_diffrn_reflns_theta_full 25.57
_diffrn_reflns_theta_max 25.57
_diffrn_reflns_theta_min 1.08
_diffrn_standards_decay_% '< 2'
_exptl_absorpt_coefficient_mu 1.319
_exptl_absorpt_correction_T_max 0.8309
_exptl_absorpt_correction_T_min 0.6842
_exptl_absorpt_correction_type empirical
_exptl_absorpt_process_details 'SADABS (Sheldrick, 1996)'
_exptl_crystal_colour orange
_exptl_crystal_density_diffrn 1.640
_exptl_crystal_density_method 'not measured'
_exptl_crystal_description block
_exptl_crystal_F_000 4000
_exptl_crystal_size_max 0.28
_exptl_crystal_size_mid 0.23
_exptl_crystal_size_min 0.19
_refine_diff_density_max 1.116
_refine_diff_density_min -1.040
_refine_diff_density_rms 0.130
_refine_ls_extinction_method none
_refine_ls_goodness_of_fit_ref 1.257
_refine_ls_hydrogen_treatment mixed
_refine_ls_matrix_type full
_refine_ls_number_parameters 433
_refine_ls_number_reflns 7407
_refine_ls_number_restraints 0
_refine_ls_restrained_S_all 1.257
_refine_ls_R_factor_all 0.0755
_refine_ls_R_factor_gt 0.0644
_refine_ls_shift/su_max 0.000
_refine_ls_shift/su_mean 0.000
_refine_ls_structure_factor_coef Fsqd
_refine_ls_weighting_details 'calc w=1/[\s^2^(Fo^2^)+(0.0440P)^2^+100.8396P] where P=(Fo^2^+2Fc^2^)/3'
_refine_ls_weighting_scheme calc
_refine_ls_wR_factor_gt 0.1461
_refine_ls_wR_factor_ref 0.1504
_reflns_number_gt 6526
_reflns_number_total 7407
_reflns_threshold_expression >2sigma(I)
_cod_data_source_file ic034990bsi20031021_052857_4.cif
_cod_data_source_block 6
_cod_original_cell_volume 8055(4)
_cod_database_code 4310446

loop_
_symmetry_equiv_pos_as_xyz
'x, y, z'
'-x, y, -z+1/2'
'x+1/2, y+1/2, z'
'-x+1/2, y+1/2, -z+1/2'
'-x, -y, -z'
'x, -y, z-1/2'
'-x+1/2, -y+1/2, -z'
'x+1/2, -y+1/2, z-1/2'

loop_
_atom_site_label
_atom_site_type_symbol
_atom_site_fract_x
_atom_site_fract_y
_atom_site_fract_z
_atom_site_U_iso_or_equiv
_atom_site_adp_type
_atom_site_occupancy
_atom_site_symmetry_multiplicity
_atom_site_calc_flag
_atom_site_refinement_flags
_atom_site_disorder_assembly
_atom_site_disorder_group
Pd1 Pd 0.41613(3) 0.33305(6) 0.072270(15) 0.03552(17) Uani 1 1 d . . .
Pd2 Pd 0.25325(2) 0.48737(5) 0.187005(14) 0.02795(15) Uani 1 1 d . . .
Cl1 Cl 0.41687(11) 0.1161(2) 0.08625(7) 0.0555(6) Uani 1 1 d . . .
Cl2 Cl 0.41286(11) 0.2868(3) 0.01304(6) 0.0571(6) Uani 1 1 d . . .
Cl3 Cl 0.24077(10) 0.70748(19) 0.18962(6) 0.0479(5) Uani 1 1 d . . .
Cl4 Cl 0.15118(9) 0.4536(2) 0.20270(6) 0.0507(5) Uani 1 1 d . . .
P1 P 0.34669(8) 0.44059(17) 0.13079(5) 0.0257(4) Uani 1 1 d . . .
P2 P 0.48481(8) 0.39685(18) 0.15189(5) 0.0311(4) Uani 1 1 d . . .
P3 P 0.40915(9) 0.55184(19) 0.19587(5) 0.0320(4) Uani 1 1 d . . .
O1 O 0.6977(3) 0.1340(7) 0.08101(18) 0.0584(17) Uani 1 1 d . . .
O2 O 0.2685(4) 0.2956(9) -0.0671(2) 0.085(3) Uani 1 1 d . . .
N1 N 0.4175(3) 0.3874(6) 0.12413(16) 0.0318(13) Uani 1 1 d . . .
N2 N 0.4725(3) 0.4861(6) 0.18404(16) 0.0387(15) Uani 1 1 d . . .
N3 N 0.3448(2) 0.4994(5) 0.16977(15) 0.0267(12) Uani 1 1 d . . .
N4 N 0.3248(3) 0.5423(6) 0.09767(15) 0.0305(13) Uani 1 1 d . . .
H4B H 0.2840 0.5593 0.0931 0.037 Uiso 1 1 calc R . .
N5 N 0.4101(3) 0.5286(6) 0.06172(15) 0.0351(14) Uani 1 1 d . . .
N6 N 0.2878(3) 0.3323(6) 0.12580(15) 0.0316(13) Uani 1 1 d . . .
H6A H 0.2619 0.3300 0.1064 0.038 Uiso 1 1 calc R . .
N7 N 0.2653(3) 0.2922(6) 0.18371(16) 0.0338(14) Uani 1 1 d . . .
N8 N 0.5168(3) 0.2564(6) 0.16433(18) 0.0394(15) Uani 1 1 d . . .
N9 N 0.5447(3) 0.4419(6) 0.12961(18) 0.0399(15) Uani 1 1 d . . .
N10 N 0.3960(4) 0.5285(7) 0.23683(18) 0.0494(18) Uani 1 1 d . . .
N11 N 0.4174(3) 0.7095(7) 0.19940(19) 0.0436(16) Uani 1 1 d . . .
N12 N 0.6076(3) 0.0054(7) 0.0763(2) 0.0517(18) Uani 1 1 d . . .
N13 N 0.2642(4) 0.4586(9) -0.0280(2) 0.058(2) Uani 1 1 d . . .
C1 C 0.3665(3) 0.6029(7) 0.07649(19) 0.0334(16) Uani 1 1 d . . .
C2 C 0.3607(4) 0.7361(8) 0.0692(2) 0.0449(19) Uani 1 1 d . . .
H2A H 0.3293 0.7853 0.0787 0.054 Uiso 1 1 calc R . .
C3 C 0.4016(4) 0.7937(9) 0.0480(2) 0.047(2) Uani 1 1 d . . .
H3A H 0.3987 0.8824 0.0433 0.056 Uiso 1 1 calc R . .
C4 C 0.4471(4) 0.7174(9) 0.0338(2) 0.051(2) Uani 1 1 d . . .
H4A H 0.4748 0.7541 0.0190 0.061 Uiso 1 1 calc R . .
C5 C 0.4510(4) 0.5884(9) 0.0417(2) 0.045(2) Uani 1 1 d . . .
H5A H 0.4831 0.5391 0.0329 0.054 Uiso 1 1 calc R . .
C6 C 0.2795(3) 0.2429(7) 0.1531(2) 0.0362(17) Uani 1 1 d . . .
C7 C 0.2838(4) 0.1082(8) 0.1477(3) 0.055(2) Uani 1 1 d . . .
H7A H 0.2915 0.0743 0.1259 0.066 Uiso 1 1 calc R . .
C8 C 0.2764(5) 0.0283(9) 0.1759(4) 0.073(3) Uani 1 1 d . . .
H8A H 0.2793 -0.0613 0.1732 0.087 Uiso 1 1 calc R . .
C9 C 0.2647(4) 0.0780(10) 0.2081(3) 0.063(3) Uani 1 1 d . . .
H9A H 0.2606 0.0235 0.2272 0.076 Uiso 1 1 calc R . .
C10 C 0.2592(4) 0.2112(8) 0.2111(2) 0.0436(19) Uani 1 1 d . . .
H10A H 0.2511 0.2463 0.2327 0.052 Uiso 1 1 calc R . .
C11 C 0.5703(4) 0.2206(9) 0.1441(3) 0.053(2) Uani 1 1 d . . .
H11A H 0.5540 0.1747 0.1226 0.063 Uiso 1 1 calc R . .
H11B H 0.6019 0.1661 0.1580 0.063 Uiso 1 1 calc R . .
C12 C 0.6004(4) 0.3500(9) 0.1356(3) 0.053(2) Uani 1 1 d . . .
H12A H 0.6314 0.3788 0.1551 0.064 Uiso 1 1 calc R . .
H12B H 0.6224 0.3429 0.1146 0.064 Uiso 1 1 calc R . .
C13 C 0.4814(5) 0.1530(9) 0.1798(3) 0.057(2) Uani 1 1 d . . .
H13A H 0.5094 0.0791 0.1847 0.085 Uiso 1 1 calc R . .
H13B H 0.4444 0.1284 0.1636 0.085 Uiso 1 1 calc R . .
H13C H 0.4671 0.1833 0.2014 0.085 Uiso 1 1 calc R . .
C14 C 0.5596(4) 0.5772(9) 0.1238(3) 0.060(3) Uani 1 1 d . . .
H14A H 0.5958 0.5827 0.1103 0.089 Uiso 1 1 calc R . .
H14B H 0.5706 0.6196 0.1462 0.089 Uiso 1 1 calc R . .
H14C H 0.5225 0.6189 0.1111 0.089 Uiso 1 1 calc R . .
C15 C 0.4043(4) 0.6485(10) 0.2583(2) 0.056(3) Uani 1 1 d . . .
H15A H 0.4458 0.6474 0.2731 0.067 Uiso 1 1 calc R . .
H15B H 0.3699 0.6557 0.2734 0.067 Uiso 1 1 calc R . .
C16 C 0.4014(5) 0.7603(9) 0.2330(2) 0.055(2) Uani 1 1 d . . .
H16A H 0.3581 0.7980 0.2301 0.066 Uiso 1 1 calc R . .
H16B H 0.4322 0.8270 0.2418 0.066 Uiso 1 1 calc R . .
C17 C 0.3956(4) 0.4035(10) 0.2533(2) 0.054(2) Uani 1 1 d . . .
H17A H 0.3862 0.4135 0.2772 0.081 Uiso 1 1 calc R . .
H17B H 0.4374 0.3632 0.2532 0.081 Uiso 1 1 calc R . .
H17C H 0.3628 0.3500 0.2405 0.081 Uiso 1 1 calc R . .
C18 C 0.4222(6) 0.7939(9) 0.1696(3) 0.073(3) Uani 1 1 d . . .
H18A H 0.4268 0.8823 0.1776 0.110 Uiso 1 1 calc R . .
H18B H 0.3836 0.7858 0.1531 0.110 Uiso 1 1 calc R . .
H18C H 0.4595 0.7698 0.1583 0.110 Uiso 1 1 calc R . .
C19 C 0.6637(4) 0.0482(9) 0.0920(2) 0.049(2) Uani 1 1 d . . .
H19A H 0.6792 0.0098 0.1135 0.058 Uiso 1 1 calc R . .
C20 C 0.5746(5) -0.1014(12) 0.0918(4) 0.088(4) Uani 1 1 d . . .
H20A H 0.5997 -0.1282 0.1134 0.132 Uiso 1 1 calc R . .
H20B H 0.5701 -0.1731 0.0756 0.132 Uiso 1 1 calc R . .
H20C H 0.5324 -0.0733 0.0967 0.132 Uiso 1 1 calc R . .
C21 C 0.5776(5) 0.0564(13) 0.0433(3) 0.076(3) Uani 1 1 d . . .
H21A H 0.6045 0.1237 0.0353 0.115 Uiso 1 1 calc R . .
H21B H 0.5357 0.0915 0.0463 0.115 Uiso 1 1 calc R . .
H21C H 0.5726 -0.0121 0.0260 0.115 Uiso 1 1 calc R . .
C22 C 0.2463(5) 0.3464(11) -0.0424(3) 0.061(3) Uani 1 1 d . . .
H22A H 0.2136 0.3016 -0.0327 0.073 Uiso 1 1 calc R . .
C23 C 0.3141(6) 0.5352(12) -0.0413(4) 0.089(4) Uani 1 1 d . . .
H23A H 0.3266 0.4950 -0.0622 0.134 Uiso 1 1 calc R . .
H23B H 0.3513 0.5405 -0.0237 0.134 Uiso 1 1 calc R . .
H23C H 0.2979 0.6211 -0.0469 0.134 Uiso 1 1 calc R . .
C24 C 0.2388(6) 0.5047(14) 0.0035(3) 0.091(4) Uani 1 1 d . . .
H24A H 0.2065 0.4451 0.0099 0.136 Uiso 1 1 calc R . .
H24B H 0.2196 0.5890 -0.0009 0.136 Uiso 1 1 calc R . .
H24C H 0.2736 0.5107 0.0225 0.136 Uiso 1 1 calc R . .

loop_
_atom_site_aniso_label
_atom_site_aniso_U_11
_atom_site_aniso_U_22
_atom_site_aniso_U_33
_atom_site_aniso_U_23
_atom_site_aniso_U_13
_atom_site_aniso_U_12
Pd1 0.0315(3) 0.0399(4) 0.0359(3) -0.0121(3) 0.0071(2) 0.0033(2)
Pd2 0.0308(3) 0.0255(3) 0.0285(3) 0.0037(2) 0.0075(2) 0.0016(2)
Cl1 0.0586(13) 0.0380(12) 0.0700(15) -0.0141(10) 0.0084(11) 0.0091(10)
Cl2 0.0568(13) 0.0755(16) 0.0411(12) -0.0239(11) 0.0144(9) -0.0027(11)
Cl3 0.0451(11) 0.0294(10) 0.0712(14) -0.0004(9) 0.0153(10) 0.0066(8)
Cl4 0.0397(10) 0.0530(13) 0.0634(14) 0.0182(10) 0.0229(9) 0.0038(9)
P1 0.0258(8) 0.0243(9) 0.0271(9) -0.0021(7) 0.0035(7) 0.0016(7)
P2 0.0269(9) 0.0272(10) 0.0389(10) -0.0034(8) 0.0028(7) 0.0046(7)
P3 0.0327(9) 0.0331(11) 0.0297(10) -0.0070(8) 0.0013(7) 0.0019(8)
O1 0.037(3) 0.068(4) 0.072(4) 0.012(4) 0.013(3) 0.005(3)
O2 0.076(5) 0.116(7) 0.063(5) -0.052(5) 0.001(4) -0.016(5)
N1 0.030(3) 0.028(3) 0.037(3) -0.006(3) 0.004(2) 0.007(2)
N2 0.032(3) 0.043(4) 0.039(4) -0.012(3) -0.005(3) 0.004(3)
N3 0.026(3) 0.021(3) 0.034(3) -0.005(2) 0.006(2) -0.002(2)
N4 0.026(3) 0.035(3) 0.031(3) 0.005(3) 0.004(2) 0.004(2)
N5 0.034(3) 0.043(4) 0.029(3) -0.006(3) 0.006(2) -0.001(3)
N6 0.032(3) 0.033(3) 0.030(3) -0.003(3) 0.002(2) -0.001(3)
N7 0.034(3) 0.034(3) 0.033(3) 0.006(3) 0.003(3) -0.003(3)
N8 0.038(3) 0.030(4) 0.050(4) 0.003(3) 0.006(3) 0.008(3)
N9 0.036(3) 0.033(4) 0.051(4) 0.001(3) 0.008(3) 0.004(3)
N10 0.063(4) 0.050(4) 0.034(4) -0.008(3) 0.000(3) 0.003(4)
N11 0.040(4) 0.038(4) 0.054(4) -0.012(3) 0.009(3) -0.003(3)
N12 0.042(4) 0.046(4) 0.067(5) -0.002(4) 0.008(3) 0.004(3)
N13 0.054(4) 0.073(6) 0.045(4) -0.016(4) -0.004(3) -0.005(4)
C1 0.032(4) 0.037(4) 0.031(4) -0.002(3) 0.003(3) -0.003(3)
C2 0.050(5) 0.039(5) 0.046(5) 0.008(4) 0.009(4) 0.002(4)
C3 0.060(5) 0.047(5) 0.034(4) 0.002(4) 0.004(4) -0.010(4)
C4 0.054(5) 0.062(6) 0.038(5) 0.004(4) 0.012(4) -0.014(5)
C5 0.036(4) 0.066(6) 0.036(4) -0.002(4) 0.010(3) -0.003(4)
C6 0.029(4) 0.028(4) 0.051(5) 0.002(3) 0.003(3) -0.005(3)
C7 0.050(5) 0.028(5) 0.088(7) -0.007(5) 0.014(5) -0.002(4)
C8 0.062(6) 0.024(5) 0.135(11) 0.019(6) 0.020(7) 0.002(4)
C9 0.049(5) 0.047(6) 0.094(8) 0.033(6) 0.009(5) -0.001(4)
C10 0.045(4) 0.051(5) 0.035(4) 0.020(4) 0.002(3) -0.001(4)
C11 0.045(5) 0.045(5) 0.068(6) 0.000(4) 0.006(4) 0.020(4)
C12 0.037(4) 0.058(6) 0.067(6) -0.003(5) 0.013(4) 0.013(4)
C13 0.069(6) 0.038(5) 0.064(6) 0.014(4) 0.011(5) 0.002(4)
C14 0.046(5) 0.045(5) 0.089(7) 0.009(5) 0.012(5) -0.008(4)
C15 0.038(4) 0.083(7) 0.047(5) -0.028(5) 0.006(4) 0.008(4)
C16 0.057(5) 0.044(5) 0.062(6) -0.025(5) 0.004(4) 0.006(4)
C17 0.050(5) 0.072(7) 0.039(5) 0.009(4) 0.005(4) -0.004(5)
C18 0.117(9) 0.038(5) 0.069(7) 0.000(5) 0.025(6) 0.010(6)
C19 0.037(4) 0.057(6) 0.053(5) 0.000(4) 0.009(4) 0.010(4)
C20 0.068(7) 0.065(8) 0.129(11) 0.010(7) 0.003(7) -0.017(6)
C21 0.055(6) 0.123(10) 0.051(6) 0.000(6) 0.004(5) 0.011(6)
C22 0.052(5) 0.070(7) 0.058(6) -0.005(5) -0.009(4) -0.017(5)
C23 0.078(8) 0.066(8) 0.122(11) -0.002(7) 0.010(7) -0.018(6)
C24 0.086(8) 0.121(11) 0.061(7) -0.034(7) -0.009(6) 0.025(8)

loop_
_atom_type_symbol
_atom_type_description
_atom_type_scat_dispersion_real
_atom_type_scat_dispersion_imag
_atom_type_scat_source
C C 0.0033 0.0016 'International Tables Vol C Tables 4.2.6.8 and 6.1.1.4'
H H 0.0000 0.0000 'International Tables Vol C Tables 4.2.6.8 and 6.1.1.4'
N N 0.0061 0.0033 'International Tables Vol C Tables 4.2.6.8 and 6.1.1.4'
O O 0.0106 0.0060 'International Tables Vol C Tables 4.2.6.8 and 6.1.1.4'
P P 0.1023 0.0942 'International Tables Vol C Tables 4.2.6.8 and 6.1.1.4'
Cl Cl 0.1484 0.1585 'International Tables Vol C Tables 4.2.6.8 and 6.1.1.4'
Pd Pd -0.9988 1.0072 'International Tables Vol C Tables 4.2.6.8 and 6.1.1.4'

loop_
_geom_angle_atom_site_label_1
_geom_angle_atom_site_label_2
_geom_angle_atom_site_label_3
_geom_angle
_geom_angle_site_symmetry_1
_geom_angle_site_symmetry_3
_geom_angle_publ_flag
N1 Pd1 N5 85.1(2) . . ?
N1 Pd1 Cl1 92.41(18) . . ?
N5 Pd1 Cl1 176.01(17) . . ?
N1 Pd1 Cl2 176.02(18) . . ?
N5 Pd1 Cl2 90.94(18) . . ?
Cl1 Pd1 Cl2 91.46(9) . . ?
N7 Pd2 N3 85.2(2) . . ?
N7 Pd2 Cl3 178.74(18) . . ?
N3 Pd2 Cl3 93.84(16) . . ?
N7 Pd2 Cl4 89.48(17) . . ?
N3 Pd2 Cl4 173.88(16) . . ?
Cl3 Pd2 Cl4 91.48(8) . . ?
N3 P1 N1 113.3(3) . . ?
N3 P1 N6 105.2(3) . . ?
N1 P1 N6 115.3(3) . . ?
N3 P1 N4 115.5(3) . . ?
N1 P1 N4 105.4(3) . . ?
N6 P1 N4 102.0(3) . . ?
N2 P2 N8 112.7(4) . . ?
N2 P2 N1 109.3(3) . . ?
N8 P2 N1 114.6(3) . . ?
N2 P2 N9 116.0(4) . . ?
N8 P2 N9 95.3(3) . . ?
N1 P2 N9 108.4(3) . . ?
N2 P3 N11 111.3(4) . . ?
N2 P3 N10 116.5(4) . . ?
N11 P3 N10 95.4(4) . . ?
N2 P3 N3 108.9(3) . . ?
N11 P3 N3 116.2(3) . . ?
N10 P3 N3 108.2(3) . . ?
P1 N1 P2 126.4(4) . . ?
P1 N1 Pd1 109.6(3) . . ?
P2 N1 Pd1 123.2(3) . . ?
P2 N2 P3 133.2(4) . . ?
P1 N3 P3 124.8(3) . . ?
P1 N3 Pd2 113.1(3) . . ?
P3 N3 Pd2 121.9(3) . . ?
C1 N4 P1 126.0(5) . . ?
C5 N5 C1 118.1(7) . . ?
C5 N5 Pd1 121.9(5) . . ?
C1 N5 Pd1 120.0(5) . . ?
C6 N6 P1 120.6(5) . . ?
C6 N7 C10 119.4(7) . . ?
C6 N7 Pd2 118.1(5) . . ?
C10 N7 Pd2 122.5(6) . . ?
C13 N8 C11 118.6(7) . . ?
C13 N8 P2 123.8(5) . . ?
C11 N8 P2 111.9(5) . . ?
C14 N9 C12 117.2(7) . . ?
C14 N9 P2 122.4(6) . . ?
C12 N9 P2 111.1(5) . . ?
C17 N10 C15 120.9(7) . . ?
C17 N10 P3 124.1(6) . . ?
C15 N10 P3 112.6(6) . . ?
C18 N11 C16 121.4(7) . . ?
C18 N11 P3 123.3(6) . . ?
C16 N11 P3 113.3(6) . . ?
C19 N12 C21 122.8(9) . . ?
C19 N12 C20 119.9(9) . . ?
C21 N12 C20 117.3(9) . . ?
C22 N13 C23 120.8(9) . . ?
C22 N13 C24 121.6(10) . . ?
C23 N13 C24 117.5(10) . . ?
N5 C1 N4 118.5(7) . . ?
N5 C1 C2 121.1(7) . . ?
N4 C1 C2 120.3(7) . . ?
C3 C2 C1 119.6(8) . . ?
C2 C3 C4 118.9(8) . . ?
C5 C4 C3 119.3(8) . . ?
N5 C5 C4 123.0(8) . . ?
N7 C6 C7 121.7(8) . . ?
N7 C6 N6 117.0(6) . . ?
C7 C6 N6 121.2(8) . . ?
C8 C7 C6 117.3(10) . . ?
C9 C8 C7 121.6(9) . . ?
C8 C9 C10 117.9(9) . . ?
N7 C10 C9 121.9(9) . . ?
N8 C11 C12 104.3(7) . . ?
N9 C12 C11 105.0(6) . . ?
N10 C15 C16 106.9(7) . . ?
N11 C16 C15 107.1(7) . . ?
O1 C19 N12 126.5(9) . . ?
O2 C22 N13 126.1(10) . . ?

loop_
_geom_bond_atom_site_label_1
_geom_bond_atom_site_label_2
_geom_bond_distance
_geom_bond_site_symmetry_2
_geom_bond_publ_flag
Pd1 N1 2.050(6) . ?
Pd1 N5 2.051(7) . ?
Pd1 Cl1 2.292(2) . ?
Pd1 Cl2 2.300(2) . ?
Pd2 N7 2.027(6) . ?
Pd2 N3 2.083(5) . ?
Pd2 Cl3 2.281(2) . ?
Pd2 Cl4 2.291(2) . ?
P1 N3 1.608(6) . ?
P1 N1 1.614(6) . ?
P1 N6 1.645(6) . ?
P1 N4 1.660(6) . ?
P2 N2 1.575(6) . ?
P2 N8 1.635(6) . ?
P2 N1 1.649(6) . ?
P2 N9 1.651(7) . ?
P3 N2 1.589(6) . ?
P3 N11 1.633(7) . ?
P3 N10 1.634(7) . ?
P3 N3 1.655(6) . ?
O1 C19 1.233(10) . ?
O2 C22 1.216(12) . ?
N4 C1 1.398(9) . ?
N5 C5 1.355(10) . ?
N5 C1 1.355(9) . ?
N6 C6 1.413(9) . ?
N7 C6 1.337(10) . ?
N7 C10 1.355(9) . ?
N8 C13 1.456(10) . ?
N8 C11 1.471(10) . ?
N9 C14 1.448(11) . ?
N9 C12 1.487(10) . ?
N10 C17 1.430(12) . ?
N10 C15 1.478(11) . ?
N11 C18 1.442(12) . ?
N11 C16 1.456(11) . ?
N12 C19 1.317(11) . ?
N12 C21 1.434(12) . ?
N12 C20 1.455(13) . ?
N13 C22 1.312(12) . ?
N13 C23 1.440(13) . ?
N13 C24 1.446(13) . ?
C1 C2 1.399(11) . ?
C2 C3 1.373(11) . ?
C3 C4 1.387(12) . ?
C4 C5 1.360(13) . ?
C6 C7 1.404(11) . ?
C7 C8 1.377(14) . ?
C8 C9 1.374(16) . ?
C9 C10 1.380(13) . ?
C11 C12 1.520(13) . ?
C15 C16 1.497(14) . ?
